data_2216236
loop_
_publ_author_name
'Dornhaus, Franz'
'Lerner, Hans-Wolfram'
'Bolte, Michael'

_publ_section_title
;
 Diphenylphosphane selenide
;
_journal_coeditor_code AT2507
_journal_issue 12
_journal_name_full 'Acta Crystallographica Section E'
_journal_page_first o4917
_journal_page_last o4917
_journal_paper_doi 10.1107/S1600536807062575
_journal_volume 63
_journal_year 2007
_chemical_formula_iupac 'C12 H11 P Se'
_chemical_formula_moiety 'C12 H11 P Se'
_chemical_formula_sum 'C12 H11 P Se'
_chemical_formula_weight 265.14
_chemical_name_systematic
;
Diphenylphosphane selenide
;
_space_group_IT_number 14
_symmetry_cell_setting monoclinic
_symmetry_space_group_name_Hall '-P 2ybc'
_symmetry_space_group_name_H-M 'P 1 21/c 1'
_atom_sites_solution_hydrogens geom
_atom_sites_solution_primary direct
_atom_sites_solution_secondary difmap
_audit_creation_method SHELXL-97
_cell_angle_alpha 90.00
_cell_angle_beta 96.741(4)
_cell_angle_gamma 90.00
_cell_formula_units_Z 8
_cell_length_a 6.0901(3)
_cell_length_b 32.3775(18)
_cell_length_c 11.5057(6)
_cell_measurement_reflns_used 32153
_cell_measurement_temperature 173(2)
_cell_measurement_theta_max 26.0
_cell_measurement_theta_min 2.0
_cell_volume 2253.0(2)
_computing_cell_refinement 'X-AREA (Stoe & Cie, 2001)'
_computing_data_collection 'X-AREA (Stoe & Cie, 2001)'
_computing_data_reduction 'X-AREA (Stoe & Cie, 2001)'
_computing_molecular_graphics 'XP in SHELXTL-Plus (Sheldrick, 1991)'
_computing_publication_material 'SHELXL97 and PLATON (Spek, 2003)'
_computing_structure_refinement 'SHELXL97 (Sheldrick, 1997)'
_computing_structure_solution 'SHELXS97 (Sheldrick, 1990)'
_diffrn_ambient_temperature 173(2)
_diffrn_measured_fraction_theta_full 1.000
_diffrn_measured_fraction_theta_max 0.995
_diffrn_measurement_device_type 'Stoe IPDSII two-circle'
_diffrn_measurement_method \w
_diffrn_radiation_monochromator graphite
_diffrn_radiation_source 'fine-focus sealed tube'
_diffrn_radiation_type MoK\a
_diffrn_radiation_wavelength 0.71073
_diffrn_reflns_av_R_equivalents 0.0706
_diffrn_reflns_av_sigmaI/netI 0.0454
_diffrn_reflns_limit_h_max 7
_diffrn_reflns_limit_h_min -7
_diffrn_reflns_limit_k_max 39
_diffrn_reflns_limit_k_min -39
_diffrn_reflns_limit_l_max 13
_diffrn_reflns_limit_l_min -13
_diffrn_reflns_number 31769
_diffrn_reflns_theta_full 25.00
_diffrn_reflns_theta_max 25.61
_diffrn_reflns_theta_min 1.89
_diffrn_standards_number 0
_exptl_absorpt_coefficient_mu 3.432
_exptl_absorpt_correction_T_max 0.5771
_exptl_absorpt_correction_T_min 0.3479
_exptl_absorpt_correction_type multi-scan
_exptl_absorpt_process_details '(MULABS; Spek, 2003; Blessing, 1995)'
_exptl_crystal_colour colourless
_exptl_crystal_density_diffrn 1.563
_exptl_crystal_density_method 'not measured'
_exptl_crystal_description rod
_exptl_crystal_F_000 1056
_exptl_crystal_size_max 0.39
_exptl_crystal_size_mid 0.22
_exptl_crystal_size_min 0.18
_refine_diff_density_max 0.599
_refine_diff_density_min -0.822
_refine_ls_extinction_method none
_refine_ls_goodness_of_fit_ref 1.044
_refine_ls_hydrogen_treatment mixed
_refine_ls_matrix_type full
_refine_ls_number_parameters 255
_refine_ls_number_reflns 4221
_refine_ls_number_restraints 0
_refine_ls_restrained_S_all 1.044
_refine_ls_R_factor_all 0.0488
_refine_ls_R_factor_gt 0.0410
_refine_ls_shift/su_max 0.001
_refine_ls_shift/su_mean 0.000
_refine_ls_structure_factor_coef Fsqd
_refine_ls_weighting_details 'calc w=1/[\s^2^(Fo^2^)+(0.0645P)^2^+0.5807P] where P=(Fo^2^+2Fc^2^)/3'
_refine_ls_weighting_scheme calc
_refine_ls_wR_factor_gt 0.1028
_refine_ls_wR_factor_ref 0.1073
_reflns_number_gt 3625
_reflns_number_total 4221
_reflns_threshold_expression I>2\s(I)
_cod_data_source_file at2507.cif
_cod_data_source_block I
_cod_original_sg_symbol_H-M 'P 21/c'
_cod_database_code 2216236
_cod_database_fobs_code 2216236

loop_
_symmetry_equiv_pos_as_xyz
'x, y, z'
'-x, y+1/2, -z+1/2'
'-x, -y, -z'
'x, -y-1/2, z-1/2'

loop_
_atom_site_type_symbol
_atom_site_label
_atom_site_fract_x
_atom_site_fract_y
_atom_site_fract_z
_atom_site_U_iso_or_equiv
_atom_site_adp_type
_atom_site_calc_flag
_atom_site_refinement_flags
_atom_site_occupancy
P P1 0.09835(13) 0.33963(3) 0.69820(7) 0.03192(19) Uani d . 1
H H1 -0.047(4) 0.34283(9) 0.778(2) 0.038 Uiso calc R 1
Se Se1 0.41802(5) 0.342757(11) 0.79157(3) 0.03972(13) Uani d . 1
C C1 0.0409(5) 0.38172(10) 0.5955(3) 0.0350(7) Uani d . 1
C C2 -0.1574(6) 0.40311(11) 0.5927(4) 0.0474(9) Uani d . 1
H H2 -0.2620 0.3957 0.6442 0.057 Uiso calc R 1
C C3 -0.2018(8) 0.43557(13) 0.5136(4) 0.0593(11) Uani d . 1
H H3 -0.3369 0.4504 0.5118 0.071 Uiso calc R 1
C C4 -0.0525(8) 0.44628(13) 0.4389(4) 0.0594(11) Uani d . 1
H H4 -0.0839 0.4685 0.3856 0.071 Uiso calc R 1
C C5 0.1453(7) 0.42461(14) 0.4409(4) 0.0593(11) Uani d . 1
H H5 0.2482 0.4317 0.3883 0.071 Uiso calc R 1
C C6 0.1913(6) 0.39280(12) 0.5196(3) 0.0485(9) Uani d . 1
H H6 0.3275 0.3783 0.5218 0.058 Uiso calc R 1
C C11 0.0369(5) 0.29206(9) 0.6194(3) 0.0322(6) Uani d . 1
C C12 0.1862(6) 0.27636(11) 0.5477(3) 0.0401(7) Uani d . 1
H H12 0.3223 0.2902 0.5427 0.048 Uiso calc R 1
C C13 0.1371(6) 0.24062(11) 0.4838(3) 0.0459(8) Uani d . 1
H H13 0.2381 0.2302 0.4341 0.055 Uiso calc R 1
C C14 -0.0590(6) 0.22023(11) 0.4927(3) 0.0466(9) Uani d . 1
H H14 -0.0922 0.1956 0.4492 0.056 Uiso calc R 1
C C15 -0.2081(6) 0.23531(11) 0.5645(3) 0.0444(8) Uani d . 1
H H15 -0.3427 0.2210 0.5701 0.053 Uiso calc R 1
C C16 -0.1609(5) 0.27127(10) 0.6284(3) 0.0394(7) Uani d . 1
H H16 -0.2627 0.2816 0.6778 0.047 Uiso calc R 1
P P1A 0.62143(12) 0.40880(2) 0.04919(7) 0.03085(19) Uani d . 1
H H1A 0.450(4) 0.40567(8) -0.032(2) 0.037 Uiso calc R 1
Se Se1A 0.90789(5) 0.403223(11) -0.03664(3) 0.03914(13) Uani d . 1
C C1A 0.5929(5) 0.36893(10) 0.1560(3) 0.0317(6) Uani d . 1
C C2A 0.3935(6) 0.34771(11) 0.1572(3) 0.0395(8) Uani d . 1
H H2A 0.2705 0.3545 0.1019 0.047 Uiso calc R 1
C C3A 0.3743(6) 0.31662(12) 0.2392(4) 0.0481(9) Uani d . 1
H H3A 0.2386 0.3022 0.2397 0.058 Uiso calc R 1
C C4A 0.5534(6) 0.30689(12) 0.3198(3) 0.0485(9) Uani d . 1
H H4A 0.5413 0.2855 0.3751 0.058 Uiso calc R 1
C C5A 0.7517(7) 0.32840(13) 0.3200(3) 0.0496(9) Uani d . 1
H H5A 0.8736 0.3218 0.3762 0.059 Uiso calc R 1
C C6A 0.7721(6) 0.35908(12) 0.2394(3) 0.0416(8) Uani d . 1
H H6A 0.9078 0.3736 0.2402 0.050 Uiso calc R 1
C C11A 0.5967(5) 0.45790(10) 0.1226(3) 0.0313(6) Uani d . 1
C C12A 0.7636(5) 0.48738(11) 0.1288(3) 0.0379(7) Uani d . 1
H H12A 0.8942 0.4823 0.0933 0.045 Uiso calc R 1
C C13A 0.7382(6) 0.52438(10) 0.1875(3) 0.0415(8) Uani d . 1
H H13A 0.8526 0.5445 0.1923 0.050 Uiso calc R 1
C C14A 0.5483(6) 0.53210(11) 0.2387(3) 0.0433(8) Uani d . 1
H H14A 0.5326 0.5573 0.2790 0.052 Uiso calc R 1
C C15A 0.3807(6) 0.50289(11) 0.2312(3) 0.0453(8) Uani d . 1
H H15A 0.2490 0.5084 0.2653 0.054 Uiso calc R 1
C C16A 0.4043(5) 0.46583(11) 0.1742(3) 0.0397(7) Uani d . 1
H H16A 0.2898 0.4458 0.1702 0.048 Uiso calc R 1

loop_
_atom_site_aniso_label
_atom_site_aniso_U_11
_atom_site_aniso_U_22
_atom_site_aniso_U_33
_atom_site_aniso_U_12
_atom_site_aniso_U_13
_atom_site_aniso_U_23
P1 0.0343(4) 0.0320(4) 0.0296(4) -0.0020(3) 0.0044(3) -0.0027(3)
Se1 0.0381(2) 0.0440(2) 0.0356(2) -0.00395(13) -0.00179(14) -0.00289(14)
C1 0.0412(16) 0.0327(16) 0.0304(17) -0.0033(13) 0.0010(13) -0.0015(13)
C2 0.049(2) 0.045(2) 0.048(2) 0.0050(16) 0.0043(17) 0.0004(16)
C3 0.067(3) 0.046(2) 0.062(3) 0.0133(19) -0.006(2) 0.0061(19)
C4 0.085(3) 0.045(2) 0.044(2) -0.006(2) -0.013(2) 0.0096(17)
C5 0.067(3) 0.067(3) 0.043(2) -0.017(2) 0.0028(19) 0.0141(19)
C6 0.048(2) 0.049(2) 0.048(2) -0.0063(17) 0.0035(17) 0.0046(17)
C11 0.0348(15) 0.0297(15) 0.0316(16) -0.0012(12) 0.0023(12) -0.0004(12)
C12 0.0363(16) 0.0416(18) 0.043(2) -0.0017(14) 0.0072(14) -0.0047(15)
C13 0.050(2) 0.043(2) 0.045(2) 0.0052(16) 0.0070(16) -0.0130(16)
C14 0.063(2) 0.0311(17) 0.043(2) -0.0027(16) -0.0056(17) -0.0049(15)
C15 0.0415(18) 0.0385(18) 0.051(2) -0.0077(14) -0.0028(16) 0.0022(16)
C16 0.0345(16) 0.0392(18) 0.044(2) -0.0009(13) 0.0041(14) -0.0005(15)
P1A 0.0289(4) 0.0327(4) 0.0303(4) 0.0010(3) 0.0006(3) -0.0005(3)
Se1A 0.0353(2) 0.0450(2) 0.0380(2) 0.00360(13) 0.00777(14) 0.00016(14)
C1A 0.0341(15) 0.0314(16) 0.0292(16) 0.0021(12) 0.0021(12) -0.0008(12)
C2A 0.0345(16) 0.0426(19) 0.041(2) 0.0030(14) 0.0044(14) 0.0026(14)
C3A 0.0429(18) 0.048(2) 0.055(2) 0.0011(16) 0.0121(16) 0.0112(17)
C4A 0.055(2) 0.051(2) 0.041(2) 0.0041(17) 0.0118(16) 0.0115(16)
C5A 0.058(2) 0.055(2) 0.0336(19) 0.0100(18) -0.0036(16) 0.0056(16)
C6A 0.0403(18) 0.045(2) 0.0378(19) -0.0002(14) -0.0026(14) -0.0015(15)
C11A 0.0324(15) 0.0321(16) 0.0285(16) 0.0020(12) 0.0003(12) 0.0019(12)
C12A 0.0335(16) 0.0408(18) 0.0397(19) -0.0030(13) 0.0060(13) 0.0019(14)
C13A 0.0419(18) 0.0347(17) 0.047(2) -0.0068(14) 0.0017(15) 0.0029(15)
C14A 0.053(2) 0.0322(17) 0.044(2) 0.0031(15) 0.0042(16) -0.0043(14)
C15A 0.0408(18) 0.044(2) 0.053(2) 0.0030(15) 0.0130(16) -0.0077(17)
C16A 0.0335(16) 0.0383(18) 0.048(2) -0.0031(13) 0.0084(14) -0.0030(15)

loop_
_atom_type_symbol
_atom_type_description
_atom_type_scat_dispersion_real
_atom_type_scat_dispersion_imag
_atom_type_scat_source
C C 0.0033 0.0016 'International Tables Vol C Tables 4.2.6.8 and 6.1.1.4'
H H 0.0000 0.0000 'International Tables Vol C Tables 4.2.6.8 and 6.1.1.4'
P P 0.1023 0.0942 'International Tables Vol C Tables 4.2.6.8 and 6.1.1.4'
Se Se -0.0929 2.2259 'International Tables Vol C Tables 4.2.6.8 and 6.1.1.4'

loop_
_geom_angle_atom_site_label_1
_geom_angle_atom_site_label_2
_geom_angle_atom_site_label_3
_geom_angle
C11 P1 C1 107.56(14)
C11 P1 Se1 114.89(10)
C1 P1 Se1 113.06(11)
C11 P1 H1 107.0
C1 P1 H1 107.0
Se1 P1 H1 107.0
C6 C1 C2 119.6(3)
C6 C1 P1 121.0(3)
C2 C1 P1 119.4(3)
C1 C2 C3 119.5(4)
C1 C2 H2 120.3
C3 C2 H2 120.3
C4 C3 C2 120.6(4)
C4 C3 H3 119.7
C2 C3 H3 119.7
C3 C4 C5 120.0(4)
C3 C4 H4 120.0
C5 C4 H4 120.0
C6 C5 C4 119.8(4)
C6 C5 H5 120.1
C4 C5 H5 120.1
C5 C6 C1 120.6(4)
C5 C6 H6 119.7
C1 C6 H6 119.7
C12 C11 C16 119.8(3)
C12 C11 P1 119.8(2)
C16 C11 P1 120.3(2)
C13 C12 C11 120.2(3)
C13 C12 H12 119.9
C11 C12 H12 119.9
C14 C13 C12 119.7(3)
C14 C13 H13 120.1
C12 C13 H13 120.1
C13 C14 C15 120.6(3)
C13 C14 H14 119.7
C15 C14 H14 119.7
C14 C15 C16 120.1(3)
C14 C15 H15 120.0
C16 C15 H15 120.0
C15 C16 C11 119.5(3)
C15 C16 H16 120.2
C11 C16 H16 120.2
C1A P1A C11A 106.86(14)
C1A P1A Se1A 114.09(10)
C11A P1A Se1A 114.26(10)
C1A P1A H1A 107.1
C11A P1A H1A 107.1
Se1A P1A H1A 107.1
C2A C1A C6A 119.3(3)
C2A C1A P1A 120.8(2)
C6A C1A P1A 119.9(3)
C3A C2A C1A 120.3(3)
C3A C2A H2A 119.9
C1A C2A H2A 119.9
C4A C3A C2A 119.7(3)
C4A C3A H3A 120.1
C2A C3A H3A 120.1
C3A C4A C5A 120.2(3)
C3A C4A H4A 119.9
C5A C4A H4A 119.9
C6A C5A C4A 120.4(3)
C6A C5A H5A 119.8
C4A C5A H5A 119.8
C5A C6A C1A 120.1(3)
C5A C6A H6A 120.0
C1A C6A H6A 120.0
C12A C11A C16A 119.7(3)
C12A C11A P1A 121.7(2)
C16A C11A P1A 118.6(2)
C11A C12A C13A 119.6(3)
C11A C12A H12A 120.2
C13A C12A H12A 120.2
C14A C13A C12A 120.6(3)
C14A C13A H13A 119.7
C12A C13A H13A 119.7
C13A C14A C15A 119.8(3)
C13A C14A H14A 120.1
C15A C14A H14A 120.1
C16A C15A C14A 120.3(3)
C16A C15A H15A 119.8
C14A C15A H15A 119.8
C15A C16A C11A 120.0(3)
C15A C16A H16A 120.0
C11A C16A H16A 120.0

loop_
_geom_bond_atom_site_label_1
_geom_bond_atom_site_label_2
_geom_bond_distance
P1 C11 1.804(3)
P1 C1 1.810(3)
P1 Se1 2.1127(9)
P1 H1 1.3486
C1 C6 1.385(5)
C1 C2 1.389(5)
C2 C3 1.395(5)
C2 H2 0.9500
C3 C4 1.367(7)
C3 H3 0.9500
C4 C5 1.392(7)
C4 H4 0.9500
C5 C6 1.378(6)
C5 H5 0.9500
C6 H6 0.9500
C11 C12 1.393(5)
C11 C16 1.395(4)
C12 C13 1.385(5)
C12 H12 0.9500
C13 C14 1.379(5)
C13 H13 0.9500
C14 C15 1.386(5)
C14 H14 0.9500
C15 C16 1.388(5)
C15 H15 0.9500
C16 H16 0.9500
P1A C1A 1.804(3)
P1A C11A 1.815(3)
P1A Se1A 2.1109(9)
P1A H1A 1.3164
C1A C2A 1.397(5)
C1A C6A 1.403(4)
C2A C3A 1.394(5)
C2A H2A 0.9500
C3A C4A 1.383(5)
C3A H3A 0.9500
C4A C5A 1.394(6)
C4A H4A 0.9500
C5A C6A 1.374(5)
C5A H5A 0.9500
C6A H6A 0.9500
C11A C12A 1.390(4)
C11A C16A 1.399(5)
C12A C13A 1.392(5)
C12A H12A 0.9500
C13A C14A 1.382(5)
C13A H13A 0.9500
C14A C15A 1.387(5)
C14A H14A 0.9500
C15A C16A 1.383(5)
C15A H15A 0.9500
C16A H16A 0.9500

loop_
_geom_hbond_atom_site_label_D
_geom_hbond_atom_site_label_H
_geom_hbond_atom_site_label_A
_geom_hbond_site_symmetry_A
_geom_hbond_distance_DH
_geom_hbond_distance_HA
_geom_hbond_distance_DA
_geom_hbond_angle_DHA
P1A H1A Se1 1_554 1.32 2.87 3.7458(9) 122.5
P1 H1 Se1A 1_456 1.35 2.93 3.9652(9) 132.0

loop_
_geom_torsion_atom_site_label_1
_geom_torsion_atom_site_label_2
_geom_torsion_atom_site_label_3
_geom_torsion_atom_site_label_4
_geom_torsion
C11 P1 C1 C6 -80.3(3)
Se1 P1 C1 C6 47.6(3)
C11 P1 C1 C2 99.5(3)
Se1 P1 C1 C2 -132.6(3)
C6 C1 C2 C3 -0.2(5)
P1 C1 C2 C3 179.9(3)
C1 C2 C3 C4 0.4(6)
C2 C3 C4 C5 0.2(7)
C3 C4 C5 C6 -0.9(7)
C4 C5 C6 C1 1.1(6)
C2 C1 C6 C5 -0.5(6)
P1 C1 C6 C5 179.3(3)
C1 P1 C11 C12 78.0(3)
Se1 P1 C11 C12 -48.9(3)
C1 P1 C11 C16 -101.0(3)
Se1 P1 C11 C16 132.2(2)
C16 C11 C12 C13 1.2(5)
P1 C11 C12 C13 -177.8(3)
C11 C12 C13 C14 -1.0(5)
C12 C13 C14 C15 0.4(6)
C13 C14 C15 C16 0.0(6)
C14 C15 C16 C11 0.2(5)
C12 C11 C16 C15 -0.8(5)
P1 C11 C16 C15 178.2(3)
C11A P1A C1A C2A 101.1(3)
Se1A P1A C1A C2A -131.6(2)
C11A P1A C1A C6A -78.6(3)
Se1A P1A C1A C6A 48.7(3)
C6A C1A C2A C3A -1.1(5)
P1A C1A C2A C3A 179.2(3)
C1A C2A C3A C4A 0.2(6)
C2A C3A C4A C5A 0.8(6)
C3A C4A C5A C6A -0.8(6)
C4A C5A C6A C1A -0.1(6)
C2A C1A C6A C5A 1.0(5)
P1A C1A C6A C5A -179.3(3)
C1A P1A C11A C12A 122.0(3)
Se1A P1A C11A C12A -5.2(3)
C1A P1A C11A C16A -57.7(3)
Se1A P1A C11A C16A 175.1(2)
C16A C11A C12A C13A 0.6(5)
P1A C11A C12A C13A -179.1(3)
C11A C12A C13A C14A -0.4(5)
C12A C13A C14A C15A -0.4(6)
C13A C14A C15A C16A 1.0(6)
C14A C15A C16A C11A -0.8(6)
C12A C11A C16A C15A 0.0(5)
P1A C11A C16A C15A 179.8(3)

loop_
_cod_related_entry_id
_cod_related_entry_database
_cod_related_entry_code
1 ChemSpider 10450426
